data_2017669
loop_
_publ_author_name
'Portalone, Gustavo'

_publ_section_title
;
 Supramolecular association in proton-transfer adducts containing
 benzamidinium cations. I. Four molecular salts with uracil derivatives
;
_journal_coeditor_code FN3053
_journal_issue 6
_journal_name_full 'Acta Crystallographica Section C'
_journal_page_first o295
_journal_page_last o301
_journal_paper_doi 10.1107/S0108270110016252
_journal_volume 66
_journal_year 2010
_chemical_formula_iupac 'C7 H9 N2 + , C4 H2 N3 O4 -'
_chemical_formula_moiety 'C7 H9 N2 + , C4 H2 N3 O4 -'
_chemical_formula_sum 'C11 H11 N5 O4'
_chemical_formula_weight 277.25
_chemical_name_common
;
benzamidinidium 5-nitrouracilate
;
_chemical_name_systematic
;
benzamidinidium 5-nitro-2,4-dioxo-1,2,3,4-tetrahydropyrimidin-1-ide
;
_space_group_IT_number 2
_symmetry_cell_setting triclinic
_symmetry_space_group_name_Hall '-P 1'
_symmetry_space_group_name_H-M 'P -1'
_atom_sites_solution_hydrogens geom
_atom_sites_solution_primary direct
_atom_sites_solution_secondary difmap
_audit_creation_method SHELXL97
_cell_angle_alpha 78.551(7)
_cell_angle_beta 86.841(8)
_cell_angle_gamma 84.051(7)
_cell_formula_units_Z 2
_cell_length_a 4.3625(4)
_cell_length_b 10.4461(11)
_cell_length_c 13.8556(12)
_cell_measurement_reflns_used 2451
_cell_measurement_temperature 298(2)
_cell_measurement_theta_max 28.6885
_cell_measurement_theta_min 2.7051
_cell_volume 615.13(10)
_computing_cell_refinement 'CrysAlis RED (Oxford Diffraction, 2006)'
_computing_data_collection 'CrysAlis CCD (Oxford Diffraction, 2006)'
_computing_data_reduction 'CrysAlis RED (Oxford Diffraction, 2006)'
_computing_molecular_graphics 'ORTEP-3 (Farrugia, 1997)'
_computing_publication_material 'WinGX (Farrugia, 1999)'
_computing_structure_refinement 'SHELXL97 (Sheldrick, 2008)'
_computing_structure_solution 'SIR97 (Altomare <i>et al.</i>,  1999)'
_diffrn_ambient_temperature 298(2)
_diffrn_detector_area_resol_mean 16.0696
_diffrn_measured_fraction_theta_full 0.969
_diffrn_measured_fraction_theta_max 0.969
_diffrn_measurement_device_type 'Oxford Xcalibur S CCD area-detector'
_diffrn_measurement_method '\w and \f'
_diffrn_radiation_monochromator graphite
_diffrn_radiation_type MoK\a
_diffrn_radiation_wavelength 0.71070
_diffrn_reflns_av_R_equivalents 0.0340
_diffrn_reflns_av_sigmaI/netI 0.0460
_diffrn_reflns_limit_h_max 5
_diffrn_reflns_limit_h_min -5
_diffrn_reflns_limit_k_max 12
_diffrn_reflns_limit_k_min -10
_diffrn_reflns_limit_l_max 16
_diffrn_reflns_limit_l_min -15
_diffrn_reflns_number 4864
_diffrn_reflns_theta_full 25.24
_diffrn_reflns_theta_max 25.24
_diffrn_reflns_theta_min 2.72
_exptl_absorpt_coefficient_mu 0.117
_exptl_absorpt_correction_T_max 0.9933
_exptl_absorpt_correction_T_min 0.9781
_exptl_absorpt_correction_type multi-scan
_exptl_absorpt_process_details
;
[CrysAlis RED (Oxford Diffraction, 2006); empirical absorption
correction
using spherical harmonics implemented in the SCALE3 ABSPACK scaling algorithm]
;
_exptl_crystal_colour colourless
_exptl_crystal_density_diffrn 1.497
_exptl_crystal_density_method 'not measured'
_exptl_crystal_description tablet
_exptl_crystal_F_000 288
_exptl_crystal_size_max 0.15
_exptl_crystal_size_mid 0.08
_exptl_crystal_size_min 0.05
_refine_diff_density_max 0.178
_refine_diff_density_min -0.165
_refine_ls_extinction_method none
_refine_ls_goodness_of_fit_ref 1.045
_refine_ls_hydrogen_treatment mixed
_refine_ls_matrix_type full
_refine_ls_number_parameters 201
_refine_ls_number_reflns 2153
_refine_ls_number_restraints 0
_refine_ls_restrained_S_all 1.045
_refine_ls_R_factor_all 0.0895
_refine_ls_R_factor_gt 0.0508
_refine_ls_shift/su_max 0.000
_refine_ls_shift/su_mean 0.000
_refine_ls_structure_factor_coef Fsqd
_refine_ls_weighting_details 'calc w = 1/[\s^2^(Fo^2^)+(0.0590P)^2^+0.0569P] where P=(Fo^2^+2Fc^2^)/3'
_refine_ls_weighting_scheme calc
_refine_ls_wR_factor_gt 0.1075
_refine_ls_wR_factor_ref 0.1187
_reflns_number_gt 1427
_reflns_number_total 2153
_reflns_threshold_expression I>2\s(I)
_cod_data_source_file fn3053.cif
_cod_data_source_block IV
_cod_database_code 2017669
_cod_database_fobs_code 2017669

loop_
_symmetry_equiv_pos_as_xyz
'x, y, z'
'-x, -y, -z'

loop_
_atom_site_type_symbol
_atom_site_label
_atom_site_fract_x
_atom_site_fract_y
_atom_site_fract_z
_atom_site_U_iso_or_equiv
_atom_site_adp_type
_atom_site_calc_flag
_atom_site_refinement_flags
_atom_site_occupancy
_atom_site_disorder_assembly
_atom_site_disorder_group
O O1 0.1899(4) 0.68872(17) 0.01314(12) 0.0498(5) Uani d . 1 . .
O O2 0.7422(4) 0.98092(16) 0.10665(12) 0.0491(5) Uani d . 1 . .
O O3 1.0469(4) 0.88810(18) 0.27942(13) 0.0562(5) Uani d . 1 . .
O O4 1.0080(5) 0.68823(18) 0.34994(13) 0.0622(6) Uani d . 1 . .
N N1 0.4511(5) 0.61358(19) 0.15366(15) 0.0427(6) Uani d . 1 . .
C C2 0.3644(5) 0.7085(2) 0.07448(17) 0.0358(6) Uani d . 1 . .
N N3 0.4734(4) 0.82919(19) 0.06400(15) 0.0361(5) Uani d . 1 . .
H H3 0.414(6) 0.890(3) 0.009(2) 0.065(9) Uiso d . 1 . .
C C4 0.6652(5) 0.8690(2) 0.12624(17) 0.0345(6) Uani d . 1 . .
C C5 0.7458(5) 0.7654(2) 0.20896(16) 0.0316(5) Uani d . 1 . .
C C6 0.6324(5) 0.6451(2) 0.21636(17) 0.0387(6) Uani d . 1 . .
H H6 0.6918 0.5778 0.2729 0.046 Uiso calc R 1 . .
N N7 0.9421(5) 0.7824(2) 0.28300(14) 0.0401(5) Uani d . 1 . .
N N4 -0.1471(6) 0.6134(2) -0.13726(18) 0.0525(7) Uani d . 1 . .
H H4A -0.040(7) 0.603(3) -0.080(2) 0.082(10) Uiso d . 1 . .
H H4B -0.244(5) 0.550(3) -0.1495(18) 0.048(8) Uiso d . 1 . .
N N5 -0.0940(5) 0.8307(2) -0.16192(18) 0.0453(6) Uani d . 1 . .
H H5A -0.001(6) 0.817(3) -0.104(2) 0.056(8) Uiso d . 1 . .
H H5B -0.092(6) 0.906(3) -0.201(2) 0.050(8) Uiso d . 1 . .
C C8 -0.3422(5) 0.7507(2) -0.28649(16) 0.0369(6) Uani d . 1 . .
C C9 -0.5120(6) 0.8683(3) -0.32222(18) 0.0469(7) Uani d . 1 . .
H H9 -0.5297 0.9381 -0.2848 0.056 Uiso calc R 1 . .
C C10 -0.6557(7) 0.8869(3) -0.4105(2) 0.0646(9) Uani d . 1 . .
H H10 -0.7773 0.9691 -0.4345 0.078 Uiso calc R 1 . .
C C11 -0.6273(8) 0.7896(4) -0.4643(2) 0.0732(10) Uani d . 1 . .
H H11 -0.7278 0.8035 -0.5268 0.088 Uiso calc R 1 . .
C C12 -0.4575(8) 0.6725(4) -0.4308(2) 0.0733(10) Uani d . 1 . .
H H12 -0.4367 0.6044 -0.4698 0.088 Uiso calc R 1 . .
C C13 -0.3150(7) 0.6514(3) -0.34063(19) 0.0526(7) Uani d . 1 . .
H H13 -0.1981 0.5683 -0.3160 0.063 Uiso calc R 1 . .
C C14 -0.1896(5) 0.7313(2) -0.19131(17) 0.0352(6) Uani d . 1 . .

loop_
_atom_site_aniso_label
_atom_site_aniso_U_11
_atom_site_aniso_U_22
_atom_site_aniso_U_33
_atom_site_aniso_U_12
_atom_site_aniso_U_13
_atom_site_aniso_U_23
O1 0.0651(12) 0.0424(11) 0.0454(11) -0.0182(9) -0.0266(9) -0.0034(8)
O2 0.0711(12) 0.0286(10) 0.0479(11) -0.0173(9) -0.0284(9) 0.0050(8)
O3 0.0764(13) 0.0393(11) 0.0568(12) -0.0152(10) -0.0349(10) -0.0045(9)
O4 0.0939(15) 0.0495(12) 0.0408(11) -0.0165(11) -0.0363(10) 0.0111(9)
N1 0.0583(13) 0.0301(12) 0.0399(12) -0.0121(10) -0.0218(10) 0.0021(9)
C2 0.0391(13) 0.0333(14) 0.0355(13) -0.0088(11) -0.0092(11) -0.0031(11)
N3 0.0486(12) 0.0286(11) 0.0309(11) -0.0091(9) -0.0174(10) 0.0023(9)
C4 0.0397(14) 0.0303(14) 0.0344(13) -0.0064(11) -0.0115(11) -0.0043(11)
C5 0.0377(13) 0.0287(13) 0.0298(12) -0.0055(10) -0.0118(10) -0.0048(10)
C6 0.0448(14) 0.0313(14) 0.0375(14) -0.0050(11) -0.0138(12) 0.0033(11)
N7 0.0511(13) 0.0358(13) 0.0338(11) -0.0052(10) -0.0152(10) -0.0033(10)
N4 0.0741(17) 0.0364(14) 0.0486(14) -0.0218(12) -0.0300(13) 0.0039(11)
N5 0.0621(15) 0.0354(14) 0.0396(13) -0.0161(11) -0.0187(11) 0.0005(11)
C8 0.0434(14) 0.0376(14) 0.0306(13) -0.0152(12) -0.0077(11) -0.0013(11)
C9 0.0532(16) 0.0451(17) 0.0417(15) -0.0109(13) -0.0117(13) -0.0011(12)
C10 0.0660(19) 0.069(2) 0.0515(18) -0.0125(17) -0.0226(15) 0.0136(17)
C11 0.089(2) 0.093(3) 0.0386(17) -0.037(2) -0.0251(17) 0.0054(18)
C12 0.111(3) 0.077(2) 0.0422(18) -0.042(2) -0.0111(18) -0.0166(17)
C13 0.0737(19) 0.0445(17) 0.0423(16) -0.0198(14) -0.0098(14) -0.0051(13)
C14 0.0413(14) 0.0317(14) 0.0325(13) -0.0117(11) -0.0065(11) -0.0001(11)

loop_
_atom_type_symbol
_atom_type_description
_atom_type_scat_dispersion_real
_atom_type_scat_dispersion_imag
_atom_type_scat_source
C C 0.0033 0.0016 'International Tables Vol C Tables 4.2.6.8 and 6.1.1.4'
H H 0.0000 0.0000 'International Tables Vol C Tables 4.2.6.8 and 6.1.1.4'
N N 0.0061 0.0033 'International Tables Vol C Tables 4.2.6.8 and 6.1.1.4'
O O 0.0106 0.0060 'International Tables Vol C Tables 4.2.6.8 and 6.1.1.4'

loop_
_geom_angle_atom_site_label_1
_geom_angle_atom_site_label_2
_geom_angle_atom_site_label_3
_geom_angle_site_symmetry_1
_geom_angle_site_symmetry_3
_geom_angle
_geom_angle_publ_flag
C6 N1 C2 . . 117.3(2) ?
O1 C2 N1 . . 121.8(2) ?
O1 C2 N3 . . 119.5(2) ?
N1 C2 N3 . . 118.7(2) ?
C2 N3 C4 . . 127.2(2) ?
C2 N3 H3 . . 116.2(17) ?
C4 N3 H3 . . 116.6(17) ?
O2 C4 N3 . . 119.4(2) ?
O2 C4 C5 . . 129.0(2) ?
N3 C4 C5 . . 111.6(2) ?
C6 C5 N7 . . 118.6(2) ?
C6 C5 C4 . . 119.3(2) ?
N7 C5 C4 . . 122.11(19) ?
N1 C6 C5 . . 125.9(2) ?
N1 C6 H6 . . 117.1 ?
C5 C6 H6 . . 117.1 ?
O3 N7 O4 . . 120.94(19) ?
O3 N7 C5 . . 120.62(19) ?
O4 N7 C5 . . 118.43(19) ?
C14 N4 H4A . . 118.3(19) ?
C14 N4 H4B . . 120.2(17) ?
H4A N4 H4B . . 121(2) ?
C14 N5 H5A . . 118.8(17) ?
C14 N5 H5B . . 120.8(17) ?
H5A N5 H5B . . 120(2) ?
C9 C8 C13 . . 119.6(2) ?
C9 C8 C14 . . 120.1(2) ?
C13 C8 C14 . . 120.3(2) ?
C10 C9 C8 . . 120.4(3) ?
C10 C9 H9 . . 119.8 ?
C8 C9 H9 . . 119.8 ?
C11 C10 C9 . . 120.0(3) ?
C11 C10 H10 . . 120.0 ?
C9 C10 H10 . . 120.0 ?
C10 C11 C12 . . 120.5(3) ?
C10 C11 H11 . . 119.7 ?
C12 C11 H11 . . 119.7 ?
C11 C12 C13 . . 120.0(3) ?
C11 C12 H12 . . 120.0 ?
C13 C12 H12 . . 120.0 ?
C8 C13 C12 . . 119.3(3) ?
C8 C13 H13 . . 120.4 ?
C12 C13 H13 . . 120.4 ?
N5 C14 N4 . . 120.1(2) ?
N5 C14 C8 . . 120.2(2) ?
N4 C14 C8 . . 119.8(2) ?

loop_
_geom_bond_atom_site_label_1
_geom_bond_atom_site_label_2
_geom_bond_site_symmetry_2
_geom_bond_distance
_geom_bond_publ_flag
O1 C2 . 1.232(3) ?
O2 C4 . 1.224(3) ?
O3 N7 . 1.229(2) ?
O4 N7 . 1.232(2) ?
N1 C6 . 1.316(3) ?
N1 C2 . 1.366(3) ?
C2 N3 . 1.371(3) ?
N3 C4 . 1.382(3) ?
N3 H3 . 0.92(3) ?
C4 C5 . 1.443(3) ?
C5 C6 . 1.381(3) ?
C5 N7 . 1.421(3) ?
C6 H6 . 0.9700 ?
N4 C14 . 1.309(3) ?
N4 H4A . 0.92(3) ?
N4 H4B . 0.87(3) ?
N5 C14 . 1.302(3) ?
N5 H5A . 0.89(3) ?
N5 H5B . 0.86(3) ?
C8 C9 . 1.384(3) ?
C8 C13 . 1.387(4) ?
C8 C14 . 1.478(3) ?
C9 C10 . 1.375(4) ?
C9 H9 . 0.9700 ?
C10 C11 . 1.368(4) ?
C10 H10 . 0.9700 ?
C11 C12 . 1.373(5) ?
C11 H11 . 0.9700 ?
C12 C13 . 1.394(4) ?
C12 H12 . 0.9700 ?
C13 H13 . 0.9700 ?

loop_
_geom_hbond_atom_site_label_D
_geom_hbond_atom_site_label_H
_geom_hbond_atom_site_label_A
_geom_hbond_site_symmetry_A
_geom_hbond_distance_DH
_geom_hbond_distance_HA
_geom_hbond_distance_DA
_geom_hbond_angle_DHA
N3 H3 O2 2_675 0.92(3) 1.98(3) 2.899(2) 176(2)
N4 H4A O1 . 0.92(3) 2.07(3) 2.890(3) 148(3)
N4 H4B N1 2_565 0.87(3) 2.03(3) 2.886(3) 170(2)
N5 H5A O1 . 0.89(3) 2.05(3) 2.853(3) 149(2)
N5 H5B O3 2_675 0.86(3) 2.23(3) 3.084(3) 169(2)
C9 H9 O2 2_575 0.97 2.84 3.691(3) 146.5
C11 H11 O4 1_354 0.97 2.65 3.487(3) 144.9
C13 H13 O4 2_665 0.97 2.84 3.685(4) 145.6

loop_
_geom_torsion_atom_site_label_1
_geom_torsion_atom_site_label_2
_geom_torsion_atom_site_label_3
_geom_torsion_atom_site_label_4
_geom_torsion_site_symmetry_1
_geom_torsion_site_symmetry_2
_geom_torsion_site_symmetry_3
_geom_torsion_site_symmetry_4
_geom_torsion
_geom_torsion_publ_flag
C6 N1 C2 O1 . . . . -178.4(2) ?
C6 N1 C2 N3 . . . . 1.0(4) ?
O1 C2 N3 C4 . . . . 178.8(2) ?
N1 C2 N3 C4 . . . . -0.6(4) ?
C2 N3 C4 O2 . . . . -179.9(3) ?
C2 N3 C4 C5 . . . . -0.1(3) ?
O2 C4 C5 C6 . . . . -179.8(3) ?
N3 C4 C5 C6 . . . . 0.5(3) ?
O2 C4 C5 N7 . . . . -0.5(4) ?
N3 C4 C5 N7 . . . . 179.7(2) ?
C2 N1 C6 C5 . . . . -0.6(4) ?
N7 C5 C6 N1 . . . . -179.4(2) ?
C4 C5 C6 N1 . . . . -0.1(4) ?
C6 C5 N7 O3 . . . . -179.7(2) ?
C4 C5 N7 O3 . . . . 1.1(3) ?
C6 C5 N7 O4 . . . . 1.3(3) ?
C4 C5 N7 O4 . . . . -177.9(2) ?
C13 C8 C9 C10 . . . . 0.6(4) ?
C14 C8 C9 C10 . . . . -179.7(2) ?
C8 C9 C10 C11 . . . . -1.1(4) ?
C9 C10 C11 C12 . . . . 0.5(5) ?
C10 C11 C12 C13 . . . . 0.7(5) ?
C9 C8 C13 C12 . . . . 0.6(4) ?
C14 C8 C13 C12 . . . . -179.2(2) ?
C11 C12 C13 C8 . . . . -1.2(4) ?
C9 C8 C14 N5 . . . . -30.4(3) ?
C13 C8 C14 N5 . . . . 149.3(2) ?
C9 C8 C14 N4 . . . . 150.6(2) ?
C13 C8 C14 N4 . . . . -29.7(4) ?
